data_7155188
loop_
_publ_author_name
'Bathula, Chandramohan'
'Tripathi, Sayantan'
'Srinivasan, Ramprasad'
'Jha, Kunal Kumar'
'Ganguli, Arnab'
'Chakrabarti, G.'
'Singh, Shailja'
'Munshi, Parthapratim'
'Sen, Subhabrata'

_publ_section_title
;
 Synthesis of novel 5-arylidenethiazolidinones with apoptotic properties
 via a three component reaction using piperidine as a bifunctional
 reagent.
;
_journal_issue 34
_journal_name_full 'Organic &amp; biomolecular chemistry'
_journal_page_first 8053
_journal_page_last 8063
_journal_paper_doi 10.1039/c6ob01257d
_journal_volume 14
_journal_year 2016
_chemical_formula_moiety 'C18 H22 N2 O2 S'
_chemical_formula_sum 'C18 H22 N2 O2 S'
_chemical_formula_weight 330.43
_chemical_name_systematic (Z)-2-(piperidin-1-yl)-5-(4-propoxybenzylidene)thiazol-4(5H)-one
_space_group_crystal_system monoclinic
_space_group_IT_number 14
_space_group_name_Hall '-P 2ybc'
_space_group_name_H-M_alt 'P 1 21/c 1'
_symmetry_space_group_name_Hall '-P 2ybc'
_symmetry_space_group_name_H-M 'P 1 21/c 1'
_atom_sites_solution_hydrogens geom
_audit_creation_method SHELXL-2014/7
_audit_update_record
;
2016-02-14 deposited with the CCDC.
2016-07-01 downloaded from the CCDC.
;
_cell_angle_alpha 90
_cell_angle_beta 90.141(2)
_cell_angle_gamma 90
_cell_formula_units_Z 4
_cell_length_a 14.6019(6)
_cell_length_b 15.8336(5)
_cell_length_c 7.5085(3)
_cell_measurement_reflns_used 6969
_cell_measurement_temperature 297(2)
_cell_measurement_theta_max 25.80
_cell_measurement_theta_min 2.93
_cell_volume 1735.96(11)
_computing_cell_refinement 'Bruker SAINT'
_computing_data_collection 'Bruker APEX2'
_computing_data_reduction 'Bruker SAINT'
_computing_molecular_graphics 'Bruker SHELXTL'
_computing_publication_material 'Bruker SHELXTL'
_computing_structure_refinement 'SHELXL-2014/7 (Sheldrick, 2014)'
_computing_structure_solution 'SHELXS-97 (Sheldrick 2008)'
_diffrn_ambient_temperature 297(2)
_diffrn_measured_fraction_theta_full 0.998
_diffrn_measured_fraction_theta_max 0.998
_diffrn_measurement_device_type 'Bruker PHOTON100 CMOS'
_diffrn_measurement_method '\f and \w scans'
_diffrn_radiation_type MoK\a
_diffrn_radiation_wavelength 0.71073
_diffrn_reflns_av_R_equivalents 0.0787
_diffrn_reflns_av_unetI/netI 0.0356
_diffrn_reflns_Laue_measured_fraction_full 0.998
_diffrn_reflns_Laue_measured_fraction_max 0.998
_diffrn_reflns_limit_h_max 17
_diffrn_reflns_limit_h_min -17
_diffrn_reflns_limit_k_max 18
_diffrn_reflns_limit_k_min -19
_diffrn_reflns_limit_l_max 9
_diffrn_reflns_limit_l_min -9
_diffrn_reflns_number 30174
_diffrn_reflns_point_group_measured_fraction_full 0.998
_diffrn_reflns_point_group_measured_fraction_max 0.998
_diffrn_reflns_theta_full 25.242
_diffrn_reflns_theta_max 25.699
_diffrn_reflns_theta_min 2.790
_diffrn_source X-ray
_exptl_absorpt_coefficient_mu 0.197
_exptl_absorpt_correction_T_max 0.865
_exptl_absorpt_correction_T_min 0.811
_exptl_absorpt_correction_type multi-scan
_exptl_absorpt_process_details SADABS
_exptl_crystal_colour Colourless
_exptl_crystal_density_diffrn 1.264
_exptl_crystal_description Block
_exptl_crystal_F_000 704
_exptl_crystal_size_max 0.423
_exptl_crystal_size_mid 0.212
_exptl_crystal_size_min 0.108
_refine_diff_density_max 0.167
_refine_diff_density_min -0.161
_refine_diff_density_rms 0.034
_refine_ls_extinction_coef 0.011(2)
_refine_ls_extinction_expression Fc^*^=kFc[1+0.001xFc^2^\l^3^/sin(2\q)]^-1/4^
_refine_ls_extinction_method 'SHELXL-2014/7 (Sheldrick 2014'
_refine_ls_goodness_of_fit_ref 1.037
_refine_ls_hydrogen_treatment constr
_refine_ls_matrix_type full
_refine_ls_number_parameters 210
_refine_ls_number_reflns 3299
_refine_ls_number_restraints 0
_refine_ls_restrained_S_all 1.037
_refine_ls_R_factor_all 0.0740
_refine_ls_R_factor_gt 0.0472
_refine_ls_shift/su_max 0.000
_refine_ls_shift/su_mean 0.000
_refine_ls_structure_factor_coef Fsqd
_refine_ls_weighting_details 'w=1/[\s^2^(Fo^2^)+(0.0473P)^2^+0.8184P] where P=(Fo^2^+2Fc^2^)/3'
_refine_ls_weighting_scheme calc
_refine_ls_wR_factor_gt 0.1090
_refine_ls_wR_factor_ref 0.1213
_reflns_Friedel_coverage 0.000
_reflns_number_gt 2427
_reflns_number_total 3299
_reflns_threshold_expression 'I > 2\s(I)'
_cod_data_source_file c6ob01257d4.cif
_cod_data_source_block 17i
_cod_depositor_comments
;
The following automatic conversions were performed:

'_exptl_absorpt_correction_type' value 'Multi-Scan' changed to
'multi-scan' according to
/usr/data/users/saulius/crontab/automatic-downloads/rss-feeds/RSC/lib/dictionaries/cif_core.dic
dictionary named 'cif_core.dic' version 2.4.2 from 2011-04-26.

Automatic conversion script
Id: cif_fix_values 4268 2015-11-12 08:31:59Z antanas 

 Adding full bibliography for 7155183--7155193.cif.
;
_cod_database_code 7155188
_shelx_shelxl_version_number 2014/7
_shelx_space_group_comment
;
The symmetry employed for this shelxl refinement is uniquely defined
by the following loop, which should always be used as a source of
symmetry information in preference to the above space-group names.
They are only intended as comments.
;
_shelx_estimated_absorpt_t_min 0.921
_shelx_estimated_absorpt_t_max 0.979

loop_
_space_group_symop_operation_xyz
'x, y, z'
'-x, y+1/2, -z+1/2'
'-x, -y, -z'
'x, -y-1/2, z-1/2'

loop_
_atom_site_label
_atom_site_type_symbol
_atom_site_fract_x
_atom_site_fract_y
_atom_site_fract_z
_atom_site_U_iso_or_equiv
_atom_site_adp_type
_atom_site_occupancy
_atom_site_site_symmetry_order
_atom_site_calc_flag
_atom_site_refinement_flags_posn
_atom_site_refinement_flags_adp
S1 S 0.50162(4) 0.29259(3) 0.57974(8) 0.0483(2) Uani 1 1 d . .
O2 O 0.92897(11) 0.22606(10) 0.2529(3) 0.0616(5) Uani 1 1 d . .
O1 O 0.40833(13) 0.06933(10) 0.6381(3) 0.0736(6) Uani 1 1 d . .
N2 N 0.35784(13) 0.20413(11) 0.6824(3) 0.0504(5) Uani 1 1 d . .
N1 N 0.34277(14) 0.35002(12) 0.7058(3) 0.0576(5) Uani 1 1 d . .
C8 C 0.50990(16) 0.18262(13) 0.5680(3) 0.0453(5) Uani 1 1 d . .
C6 C 0.38953(15) 0.28154(13) 0.6633(3) 0.0462(5) Uani 1 1 d . .
C7 C 0.42150(17) 0.14551(14) 0.6322(3) 0.0511(6) Uani 1 1 d . .
C9 C 0.58025(16) 0.13692(13) 0.5083(3) 0.0485(6) Uani 1 1 d . .
H9 H 0.5708 0.0788 0.5086 0.058 Uiso 1 1 calc R U
C10 C 0.66904(16) 0.16356(13) 0.4431(3) 0.0463(6) Uani 1 1 d . .
C13 C 0.84317(15) 0.20939(14) 0.3164(3) 0.0498(6) Uani 1 1 d . .
C11 C 0.73035(17) 0.10348(13) 0.3774(3) 0.0538(6) Uani 1 1 d . .
H11 H 0.7131 0.0469 0.3749 0.065 Uiso 1 1 calc R U
C14 C 0.78385(17) 0.26992(14) 0.3799(4) 0.0583(7) Uani 1 1 d . .
H14 H 0.8012 0.3264 0.3807 0.070 Uiso 1 1 calc R U
C12 C 0.81545(17) 0.12600(14) 0.3163(4) 0.0574(7) Uani 1 1 d . .
H12 H 0.8550 0.0845 0.2744 0.069 Uiso 1 1 calc R U
C16 C 0.95715(17) 0.31276(14) 0.2506(4) 0.0585(7) Uani 1 1 d . .
H16A H 0.9548 0.3359 0.3702 0.070 Uiso 1 1 calc R U
H16B H 0.9161 0.3453 0.1757 0.070 Uiso 1 1 calc R U
C5 C 0.37633(19) 0.43632(15) 0.6814(4) 0.0715(8) Uani 1 1 d . .
H5A H 0.4364 0.4349 0.6265 0.086 Uiso 1 1 calc R U
H5B H 0.3821 0.4638 0.7963 0.086 Uiso 1 1 calc R U
C15 C 0.69919(17) 0.24675(14) 0.4420(4) 0.0608(7) Uani 1 1 d . .
H15 H 0.6604 0.2885 0.4851 0.073 Uiso 1 1 calc R U
C1 C 0.25061(17) 0.34455(18) 0.7799(4) 0.0666(7) Uani 1 1 d . .
H1A H 0.2502 0.3684 0.8989 0.080 Uiso 1 1 calc R U
H1B H 0.2323 0.2858 0.7883 0.080 Uiso 1 1 calc R U
C2 C 0.1839(2) 0.39174(18) 0.6635(5) 0.0808(9) Uani 1 1 d . .
H2A H 0.1238 0.3910 0.7179 0.097 Uiso 1 1 calc R U
H2B H 0.1795 0.3641 0.5485 0.097 Uiso 1 1 calc R U
C17 C 1.05162(19) 0.31829(18) 0.1810(4) 0.0755(8) Uani 1 1 d . .
H17A H 1.0538 0.2936 0.0629 0.091 Uiso 1 1 calc R U
H17B H 1.0924 0.2862 0.2575 0.091 Uiso 1 1 calc R U
C3 C 0.2148(2) 0.48247(19) 0.6382(5) 0.0880(10) Uani 1 1 d . .
H3A H 0.1736 0.5108 0.5562 0.106 Uiso 1 1 calc R U
H3B H 0.2125 0.5119 0.7514 0.106 Uiso 1 1 calc R U
C4 C 0.3115(3) 0.48570(17) 0.5656(4) 0.0883(10) Uani 1 1 d . .
H4A H 0.3122 0.4627 0.4459 0.106 Uiso 1 1 calc R U
H4B H 0.3317 0.5440 0.5594 0.106 Uiso 1 1 calc R U
C18 C 1.0841(2) 0.4090(2) 0.1720(5) 0.0961(11) Uani 1 1 d . .
H18A H 1.0534 0.4374 0.0760 0.144 Uiso 1 1 calc R U
H18B H 1.1490 0.4101 0.1521 0.144 Uiso 1 1 calc R U
H18C H 1.0704 0.4369 0.2822 0.144 Uiso 1 1 calc R U

loop_
_atom_site_aniso_label
_atom_site_aniso_U_11
_atom_site_aniso_U_22
_atom_site_aniso_U_33
_atom_site_aniso_U_23
_atom_site_aniso_U_13
_atom_site_aniso_U_12
S1 0.0606(4) 0.0313(3) 0.0529(4) -0.0025(3) 0.0029(3) -0.0061(2)
O2 0.0551(10) 0.0450(9) 0.0848(13) -0.0059(9) 0.0009(9) 0.0018(7)
O1 0.0939(14) 0.0342(9) 0.0927(14) -0.0025(9) 0.0206(11) -0.0162(9)
N2 0.0594(12) 0.0410(10) 0.0510(12) 0.0014(9) -0.0014(9) -0.0086(9)
N1 0.0618(13) 0.0409(11) 0.0701(14) 0.0005(10) 0.0073(11) 0.0009(9)
C8 0.0645(15) 0.0314(11) 0.0398(12) -0.0006(9) -0.0034(11) -0.0066(10)
C6 0.0573(14) 0.0416(13) 0.0395(12) 0.0006(10) -0.0060(10) -0.0047(10)
C7 0.0678(16) 0.0393(13) 0.0463(14) -0.0012(10) -0.0015(12) -0.0106(11)
C9 0.0673(15) 0.0303(11) 0.0481(14) 0.0013(10) -0.0049(11) -0.0032(10)
C10 0.0613(14) 0.0323(11) 0.0451(13) -0.0010(9) -0.0074(11) -0.0007(10)
C13 0.0523(14) 0.0413(12) 0.0559(15) -0.0007(11) -0.0064(11) 0.0015(10)
C11 0.0681(16) 0.0299(11) 0.0635(16) -0.0029(10) -0.0061(13) 0.0016(10)
C14 0.0628(16) 0.0336(12) 0.0786(18) -0.0060(12) 0.0032(13) -0.0027(10)
C12 0.0651(16) 0.0352(12) 0.0720(18) -0.0063(11) -0.0021(13) 0.0093(11)
C16 0.0611(15) 0.0444(14) 0.0699(17) -0.0017(12) -0.0011(13) -0.0012(11)
C5 0.0801(19) 0.0394(14) 0.095(2) -0.0059(14) 0.0153(16) -0.0019(12)
C15 0.0605(16) 0.0373(13) 0.085(2) -0.0084(12) 0.0105(14) 0.0029(11)
C1 0.0611(16) 0.0617(16) 0.077(2) 0.0043(14) 0.0022(14) 0.0051(13)
C2 0.077(2) 0.071(2) 0.094(2) -0.0040(17) -0.0169(17) 0.0118(15)
C17 0.0692(19) 0.0682(18) 0.089(2) -0.0116(16) 0.0093(16) -0.0060(14)
C3 0.104(3) 0.0643(19) 0.096(2) -0.0006(17) -0.017(2) 0.0244(17)
C4 0.138(3) 0.0430(15) 0.084(2) 0.0060(15) 0.011(2) 0.0114(17)
C18 0.099(2) 0.082(2) 0.108(3) 0.0001(19) 0.022(2) -0.0255(18)

loop_
_atom_type_symbol
_atom_type_description
_atom_type_scat_dispersion_real
_atom_type_scat_dispersion_imag
_atom_type_scat_source
C C 0.0033 0.0016 'International Tables Vol C Tables 4.2.6.8 and 6.1.1.4'
H H 0.0000 0.0000 'International Tables Vol C Tables 4.2.6.8 and 6.1.1.4'
N N 0.0061 0.0033 'International Tables Vol C Tables 4.2.6.8 and 6.1.1.4'
O O 0.0106 0.0060 'International Tables Vol C Tables 4.2.6.8 and 6.1.1.4'
S S 0.1246 0.1234 'International Tables Vol C Tables 4.2.6.8 and 6.1.1.4'

loop_
_geom_angle_atom_site_label_1
_geom_angle_atom_site_label_2
_geom_angle_atom_site_label_3
_geom_angle
C8 S1 C6 89.05(11)
C13 O2 C16 116.90(18)
C6 N2 C7 111.23(19)
C6 N1 C1 121.4(2)
C6 N1 C5 124.3(2)
C1 N1 C5 114.4(2)
C9 C8 C7 124.0(2)
C9 C8 S1 127.61(18)
C7 C8 S1 108.34(16)
N2 C6 N1 123.7(2)
N2 C6 S1 117.23(17)
N1 C6 S1 119.03(17)
O1 C7 N2 123.6(2)
O1 C7 C8 122.3(2)
N2 C7 C8 114.15(19)
C8 C9 C10 130.2(2)
C8 C9 H9 114.9
C10 C9 H9 114.9
C15 C10 C11 116.1(2)
C15 C10 C9 124.2(2)
C11 C10 C9 119.71(19)
O2 C13 C14 124.3(2)
O2 C13 C12 117.0(2)
C14 C13 C12 118.7(2)
C12 C11 C10 121.5(2)
C12 C11 H11 119.3
C10 C11 H11 119.3
C15 C14 C13 120.0(2)
C15 C14 H14 120.0
C13 C14 H14 120.0
C11 C12 C13 120.9(2)
C11 C12 H12 119.5
C13 C12 H12 119.5
O2 C16 C17 109.2(2)
O2 C16 H16A 109.8
C17 C16 H16A 109.8
O2 C16 H16B 109.8
C17 C16 H16B 109.8
H16A C16 H16B 108.3
N1 C5 C4 110.4(2)
N1 C5 H5A 109.6
C4 C5 H5A 109.6
N1 C5 H5B 109.6
C4 C5 H5B 109.6
H5A C5 H5B 108.1
C14 C15 C10 122.8(2)
C14 C15 H15 118.6
C10 C15 H15 118.6
N1 C1 C2 110.2(2)
N1 C1 H1A 109.6
C2 C1 H1A 109.6
N1 C1 H1B 109.6
C2 C1 H1B 109.6
H1A C1 H1B 108.1
C1 C2 C3 110.5(3)
C1 C2 H2A 109.5
C3 C2 H2A 109.5
C1 C2 H2B 109.5
C3 C2 H2B 109.5
H2A C2 H2B 108.1
C16 C17 C18 111.3(2)
C16 C17 H17A 109.4
C18 C17 H17A 109.4
C16 C17 H17B 109.4
C18 C17 H17B 109.4
H17A C17 H17B 108.0
C4 C3 C2 110.8(2)
C4 C3 H3A 109.5
C2 C3 H3A 109.5
C4 C3 H3B 109.5
C2 C3 H3B 109.5
H3A C3 H3B 108.1
C5 C4 C3 111.1(3)
C5 C4 H4A 109.4
C3 C4 H4A 109.4
C5 C4 H4B 109.4
C3 C4 H4B 109.4
H4A C4 H4B 108.0
C17 C18 H18A 109.5
C17 C18 H18B 109.5
H18A C18 H18B 109.5
C17 C18 H18C 109.5
H18A C18 H18C 109.5
H18B C18 H18C 109.5

loop_
_geom_bond_atom_site_label_1
_geom_bond_atom_site_label_2
_geom_bond_distance
S1 C8 1.748(2)
S1 C6 1.763(2)
O2 C13 1.367(3)
O2 C16 1.433(3)
O1 C7 1.222(3)
N2 C6 1.318(3)
N2 C7 1.367(3)
N1 C6 1.321(3)
N1 C1 1.460(3)
N1 C5 1.463(3)
C8 C9 1.335(3)
C8 C7 1.499(3)
C9 C10 1.450(3)
C9 H9 0.9300
C10 C15 1.389(3)
C10 C11 1.397(3)
C13 C14 1.378(3)
C13 C12 1.381(3)
C11 C12 1.373(3)
C11 H11 0.9300
C14 C15 1.372(3)
C14 H14 0.9300
C12 H12 0.9300
C16 C17 1.479(3)
C16 H16A 0.9700
C16 H16B 0.9700
C5 C4 1.502(4)
C5 H5A 0.9700
C5 H5B 0.9700
C15 H15 0.9300
C1 C2 1.505(4)
C1 H1A 0.9700
C1 H1B 0.9700
C2 C3 1.518(4)
C2 H2A 0.9700
C2 H2B 0.9700
C17 C18 1.514(4)
C17 H17A 0.9700
C17 H17B 0.9700
C3 C4 1.516(4)
C3 H3A 0.9700
C3 H3B 0.9700
C4 H4A 0.9700
C4 H4B 0.9700
C18 H18A 0.9600
C18 H18B 0.9600
C18 H18C 0.9600
